data_2019158
loop_
_publ_author_name
'Tampier, Stefan'
'Burzlaff, Nicolai'

_publ_section_title
;
 Heteroscorpionate complexes based on
 bis(3,5-di-<i>tert</i>-butylpyrazol-1-yl)dithioacetate
;
_journal_coeditor_code YP3040
_journal_issue 9
_journal_name_full 'Acta Crystallographica Section C'
_journal_page_first 981
_journal_page_last 985
_journal_paper_doi 10.1107/S0108270113021148
_journal_volume 69
_journal_year 2013
_chemical_formula_iupac '[Zn (C24 H39 N4 S2) Cl]'
_chemical_formula_moiety 'C24 H39 Cl N4 S2 Zn'
_chemical_formula_sum 'C24 H39 Cl N4 S2 Zn'
_chemical_formula_weight 548.53
_chemical_name_systematic
;
[Bis(3,5-di-tert-butylpyrazol-1-yl)dithioacetato]chloridozinc(II)
;
_space_group_IT_number 14
_symmetry_cell_setting monoclinic
_symmetry_space_group_name_Hall '-P 2yn'
_symmetry_space_group_name_H-M 'P 1 21/n 1'
_atom_sites_solution_hydrogens geom
_atom_sites_solution_primary direct
_atom_sites_solution_secondary difmap
_audit_creation_method 'WinGX routine CIF_UPDATE'
_cell_angle_alpha 90
_cell_angle_beta 104.919(8)
_cell_angle_gamma 90
_cell_formula_units_Z 4
_cell_length_a 14.2713(19)
_cell_length_b 11.9298(17)
_cell_length_c 16.8543(12)
_cell_measurement_reflns_used 238
_cell_measurement_temperature 150(2)
_cell_measurement_theta_max 20
_cell_measurement_theta_min 6
_cell_volume 2772.8(6)
_computing_cell_refinement 'EVALCCD (Duisenberg <i>et al.</i>, 2003)'
_computing_data_collection 'COLLECT (Hooft, 1999)'
_computing_data_reduction 'EVALCCD (Duisenberg <i>et al.</i>, 2003)'
_computing_molecular_graphics 'ORTEP-3 for Windows (Farrugia, 2012)'
_computing_publication_material 'WinGX (Farrugia, 2012)'
_computing_structure_refinement 'SHELXL97 (Sheldrick, 2008)'
_computing_structure_solution 'SHELXS86 (Sheldrick, 2008)'
_diffrn_ambient_temperature 150(2)
_diffrn_detector_area_resol_mean 9
_diffrn_measured_fraction_theta_full 0.997
_diffrn_measured_fraction_theta_max 0.997
_diffrn_measurement_device_type 'Bruker--Nonius KappaCCD'
_diffrn_measurement_method
;
\f- and \w-rotations with 2.00 \% and 120 sec per frame
;
_diffrn_radiation_monochromator graphite
_diffrn_radiation_type MoK\a
_diffrn_radiation_wavelength 0.71073
_diffrn_reflns_av_R_equivalents 0.0396
_diffrn_reflns_limit_h_max 19
_diffrn_reflns_limit_h_min -19
_diffrn_reflns_limit_k_max 16
_diffrn_reflns_limit_k_min -16
_diffrn_reflns_limit_l_max 22
_diffrn_reflns_limit_l_min -22
_diffrn_reflns_number 68182
_diffrn_reflns_theta_full 28.52
_diffrn_reflns_theta_max 28.52
_diffrn_reflns_theta_min 3.07
_exptl_absorpt_coefficient_mu 1.151
_exptl_absorpt_correction_T_max 0.85
_exptl_absorpt_correction_T_min 0.7400882
_exptl_absorpt_correction_type multi-scan
_exptl_absorpt_process_details '(SADABS; Bruker, 2002)'
_exptl_crystal_colour 'clear light red'
_exptl_crystal_density_diffrn 1.314
_exptl_crystal_density_method 'not measured'
_exptl_crystal_description prism
_exptl_crystal_F_000 1160
_exptl_crystal_size_max 0.18
_exptl_crystal_size_mid 0.18
_exptl_crystal_size_min 0.14
_refine_diff_density_max 0.411
_refine_diff_density_min -0.378
_refine_ls_extinction_method none
_refine_ls_goodness_of_fit_ref 1.124
_refine_ls_hydrogen_treatment constr
_refine_ls_matrix_type full
_refine_ls_number_parameters 289
_refine_ls_number_reflns 7007
_refine_ls_number_restraints 0
_refine_ls_restrained_S_all 1.124
_refine_ls_R_factor_all 0.0438
_refine_ls_R_factor_gt 0.0273
_refine_ls_shift/su_max 0.001
_refine_ls_shift/su_mean 0
_refine_ls_structure_factor_coef Fsqd
_refine_ls_weighting_details 'calc w=1/[\s^2^(Fo^2^)+(0.0322P)^2^+1.3233P] where P=(Fo^2^+2Fc^2^)/3'
_refine_ls_weighting_scheme calc
_refine_ls_wR_factor_gt 0.0666
_refine_ls_wR_factor_ref 0.0745
_reflns_number_gt 5579
_reflns_number_total 7007
_reflns_threshold_expression I>2sigma(I)
_cod_data_source_file yp3040.cif
_cod_data_source_block compound2
_cod_original_sg_symbol_H-M 'P 21/n'
_cod_database_code 2019158
_cod_database_fobs_code 2019158

loop_
_symmetry_equiv_pos_as_xyz
'x, y, z'
'-x+1/2, y+1/2, -z+1/2'
'-x, -y, -z'
'x-1/2, -y-1/2, z-1/2'

loop_
_atom_site_type_symbol
_atom_site_label
_atom_site_fract_x
_atom_site_fract_y
_atom_site_fract_z
_atom_site_U_iso_or_equiv
_atom_site_adp_type
_atom_site_calc_flag
_atom_site_refinement_flags
_atom_site_occupancy
_atom_site_symmetry_multiplicity
Zn Zn 0.399158(13) 0.002463(16) 0.179063(11) 0.01772(6) Uani d . 1 1
S S1 0.50065(3) 0.14913(3) 0.23984(3) 0.02247(9) Uani d . 1 1
Cl Cl1 0.28048(3) 0.03791(4) 0.07121(3) 0.02954(10) Uani d . 1 1
S S2 0.62476(4) 0.13051(4) 0.41197(3) 0.02826(10) Uani d . 1 1
N N12 0.58399(9) -0.08936(11) 0.23786(8) 0.0147(2) Uani d . 1 1
N N21 0.39162(10) -0.06311(11) 0.28961(8) 0.0179(3) Uani d . 1 1
C C14 0.66718(11) -0.09750(12) 0.21208(9) 0.0154(3) Uani d . 1 1
N N22 0.48081(9) -0.10527(11) 0.33078(8) 0.0165(3) Uani d . 1 1
C C2 0.56349(11) 0.07628(13) 0.32396(10) 0.0180(3) Uani d . 1 1
C C12 0.53931(11) -0.16156(13) 0.11602(9) 0.0171(3) Uani d . 1 1
C C23 0.37361(12) -0.19120(14) 0.38172(10) 0.0204(3) Uani d . 1 1
H H23 0.3435 -0.2389 0.413 0.024 Uiso calc R 1 1
C C21 0.21892(12) -0.08815(14) 0.29195(10) 0.0200(3) Uani d . 1 1
N N11 0.50429(9) -0.12432(11) 0.17799(8) 0.0170(3) Uani d . 1 1
C C22 0.32635(11) -0.11457(13) 0.32109(9) 0.0171(3) Uani d . 1 1
C C15B 0.80332(14) -0.08969(18) 0.34548(11) 0.0323(4) Uani d . 1 1
H H15A 0.7644 -0.0525 0.3779 0.048 Uiso calc R 1 1
H H15B 0.8716 -0.0686 0.3667 0.048 Uiso calc R 1 1
H H15C 0.7968 -0.1711 0.3494 0.048 Uiso calc R 1 1
C C13 0.63954(12) -0.14540(14) 0.13506(10) 0.0194(3) Uani d . 1 1
H H13 0.6811 -0.164 0.1012 0.023 Uiso calc R 1 1
C C15 0.76767(11) -0.05344(13) 0.25537(10) 0.0181(3) Uani d . 1 1
C C11 0.47595(12) -0.22017(15) 0.04136(10) 0.0226(3) Uani d . 1 1
C C21B 0.20337(13) 0.03817(15) 0.27724(12) 0.0282(4) Uani d . 1 1
H H21A 0.2334 0.0789 0.3279 0.042 Uiso calc R 1 1
H H21B 0.1337 0.0544 0.2607 0.042 Uiso calc R 1 1
H H21C 0.2331 0.062 0.2337 0.042 Uiso calc R 1 1
C C24 0.47132(12) -0.18433(13) 0.38740(9) 0.0175(3) Uani d . 1 1
C C25 0.55343(12) -0.25046(14) 0.44289(10) 0.0215(3) Uani d . 1 1
C C15C 0.76737(12) 0.07563(14) 0.24991(11) 0.0224(3) Uani d . 1 1
H H15D 0.7421 0.0987 0.1926 0.034 Uiso calc R 1 1
H H15E 0.8337 0.1038 0.2707 0.034 Uiso calc R 1 1
H H15F 0.7261 0.1064 0.283 0.034 Uiso calc R 1 1
C C25A 0.61589(14) -0.30780(16) 0.39239(12) 0.0296(4) Uani d . 1 1
H H25A 0.575 -0.3574 0.3514 0.044 Uiso calc R 1 1
H H25B 0.6671 -0.3518 0.4291 0.044 Uiso calc R 1 1
H H25C 0.6452 -0.2506 0.3646 0.044 Uiso calc R 1 1
C C3 0.56773(11) -0.05290(13) 0.31698(9) 0.0156(3) Uani d . 1 1
H H3 0.6242 -0.0795 0.3614 0.019 Uiso calc R 1 1
C C15A 0.83961(12) -0.09765(16) 0.20881(13) 0.0300(4) Uani d . 1 1
H H15G 0.8396 -0.1798 0.2096 0.045 Uiso calc R 1 1
H H15H 0.9048 -0.07 0.2353 0.045 Uiso calc R 1 1
H H15I 0.8203 -0.0713 0.1518 0.045 Uiso calc R 1 1
C C25B 0.61513(13) -0.17492(16) 0.51056(10) 0.0276(4) Uani d . 1 1
H H25D 0.6452 -0.1155 0.4854 0.041 Uiso calc R 1 1
H H25E 0.6658 -0.2199 0.5471 0.041 Uiso calc R 1 1
H H25F 0.5737 -0.1413 0.5423 0.041 Uiso calc R 1 1
C C25C 0.50885(14) -0.34436(16) 0.48452(11) 0.0300(4) Uani d . 1 1
H H25G 0.4716 -0.311 0.5199 0.045 Uiso calc R 1 1
H H25H 0.5608 -0.3912 0.5177 0.045 Uiso calc R 1 1
H H25I 0.4658 -0.3905 0.4424 0.045 Uiso calc R 1 1
C C21A 0.17509(13) -0.15255(16) 0.21164(11) 0.0266(4) Uani d . 1 1
H H21D 0.2068 -0.1285 0.1694 0.04 Uiso calc R 1 1
H H21E 0.1054 -0.137 0.1932 0.04 Uiso calc R 1 1
H H21F 0.1852 -0.2332 0.2213 0.04 Uiso calc R 1 1
C C21C 0.16894(13) -0.12494(18) 0.35828(11) 0.0296(4) Uani d . 1 1
H H21G 0.1766 -0.206 0.3668 0.044 Uiso calc R 1 1
H H21H 0.0998 -0.1063 0.3406 0.044 Uiso calc R 1 1
H H21I 0.1986 -0.0859 0.4098 0.044 Uiso calc R 1 1
C C11A 0.38321(16) -0.2628(2) 0.05872(13) 0.0405(5) Uani d . 1 1
H H11A 0.3991 -0.3137 0.1059 0.061 Uiso calc R 1 1
H H11B 0.3449 -0.303 0.0105 0.061 Uiso calc R 1 1
H H11C 0.3457 -0.1993 0.071 0.061 Uiso calc R 1 1
C C11B 0.45095(19) -0.1394(2) -0.03125(12) 0.0526(7) Uani d . 1 1
H H11D 0.4125 -0.077 -0.0186 0.079 Uiso calc R 1 1
H H11E 0.4134 -0.179 -0.0801 0.079 Uiso calc R 1 1
H H11F 0.5109 -0.1103 -0.0417 0.079 Uiso calc R 1 1
C C11C 0.53461(19) -0.3171(3) 0.01992(18) 0.0717(10) Uani d . 1 1
H H11G 0.5943 -0.2881 0.009 0.108 Uiso calc R 1 1
H H11H 0.4962 -0.3557 -0.029 0.108 Uiso calc R 1 1
H H11I 0.551 -0.3699 0.066 0.108 Uiso calc R 1 1

loop_
_atom_site_aniso_label
_atom_site_aniso_U_11
_atom_site_aniso_U_22
_atom_site_aniso_U_33
_atom_site_aniso_U_12
_atom_site_aniso_U_13
_atom_site_aniso_U_23
Zn 0.01461(9) 0.02165(10) 0.01642(9) 0.00101(7) 0.00313(7) 0.00275(7)
S1 0.0210(2) 0.01768(19) 0.0272(2) 0.00017(15) 0.00355(16) 0.00220(16)
Cl1 0.0225(2) 0.0390(2) 0.0228(2) 0.00450(18) -0.00179(16) 0.00517(18)
S2 0.0370(3) 0.0275(2) 0.0197(2) -0.00485(19) 0.00642(18) -0.00877(17)
N12 0.0139(6) 0.0174(6) 0.0125(6) 0.0006(5) 0.0025(5) -0.0007(5)
N21 0.0150(6) 0.0221(7) 0.0165(6) 0.0002(5) 0.0042(5) 0.0007(5)
C14 0.0152(7) 0.0137(7) 0.0174(7) 0.0006(6) 0.0046(6) 0.0019(6)
N22 0.0154(6) 0.0203(6) 0.0140(6) 0.0005(5) 0.0042(5) 0.0010(5)
C2 0.0167(8) 0.0211(8) 0.0183(7) -0.0007(6) 0.0081(6) -0.0023(6)
C12 0.0199(8) 0.0166(7) 0.0146(7) 0.0000(6) 0.0042(6) -0.0001(6)
C23 0.0236(8) 0.0214(8) 0.0182(7) -0.0029(6) 0.0090(6) -0.0005(6)
C21 0.0160(8) 0.0248(8) 0.0202(8) -0.0028(6) 0.0065(6) -0.0036(6)
N11 0.0152(6) 0.0201(6) 0.0146(6) -0.0010(5) 0.0015(5) -0.0024(5)
C22 0.0183(8) 0.0191(7) 0.0153(7) -0.0029(6) 0.0067(6) -0.0051(6)
C15B 0.0225(9) 0.0400(11) 0.0280(9) -0.0056(8) -0.0051(7) 0.0127(8)
C13 0.0192(8) 0.0230(8) 0.0171(7) -0.0002(6) 0.0067(6) -0.0012(6)
C15 0.0132(7) 0.0186(8) 0.0213(8) -0.0002(6) 0.0021(6) 0.0019(6)
C11 0.0214(8) 0.0284(9) 0.0173(7) -0.0037(7) 0.0034(6) -0.0060(7)
C21B 0.0212(9) 0.0268(9) 0.0382(10) 0.0025(7) 0.0106(8) -0.0042(8)
C24 0.0229(8) 0.0172(7) 0.0129(7) -0.0012(6) 0.0056(6) -0.0013(6)
C25 0.0242(8) 0.0219(8) 0.0192(8) 0.0039(6) 0.0071(7) 0.0034(6)
C15C 0.0183(8) 0.0209(8) 0.0292(9) -0.0028(6) 0.0081(7) -0.0002(7)
C25A 0.0354(10) 0.0253(9) 0.0315(9) 0.0090(8) 0.0146(8) 0.0036(8)
C3 0.0160(7) 0.0185(7) 0.0126(7) 0.0002(6) 0.0040(6) -0.0009(6)
C15A 0.0152(8) 0.0308(9) 0.0446(11) 0.0014(7) 0.0089(8) -0.0065(8)
C25B 0.0263(9) 0.0350(10) 0.0196(8) 0.0035(8) 0.0026(7) 0.0040(7)
C25C 0.0357(11) 0.0265(9) 0.0293(9) 0.0034(8) 0.0111(8) 0.0101(7)
C21A 0.0227(9) 0.0333(9) 0.0228(8) -0.0071(7) 0.0040(7) -0.0045(7)
C21C 0.0209(9) 0.0439(11) 0.0263(9) -0.0042(8) 0.0104(7) -0.0015(8)
C11A 0.0413(12) 0.0524(13) 0.0291(10) -0.0285(10) 0.0117(9) -0.0126(9)
C11B 0.0663(16) 0.0640(16) 0.0189(9) -0.0350(13) -0.0044(10) 0.0052(10)
C11C 0.0425(14) 0.0786(19) 0.0775(19) 0.0162(13) -0.0143(13) -0.0620(17)

loop_
_atom_type_symbol
_atom_type_description
_atom_type_scat_dispersion_real
_atom_type_scat_dispersion_imag
_atom_type_scat_source
C C 0.0033 0.0016 'International Tables Vol C Tables 4.2.6.8 and 6.1.1.4'
H H 0 0 'International Tables Vol C Tables 4.2.6.8 and 6.1.1.4'
Cl Cl 0.1484 0.1585 'International Tables Vol C Tables 4.2.6.8 and 6.1.1.4'
N N 0.0061 0.0033 'International Tables Vol C Tables 4.2.6.8 and 6.1.1.4'
S S 0.1246 0.1234 'International Tables Vol C Tables 4.2.6.8 and 6.1.1.4'
Zn Zn 0.2839 1.4301 'International Tables Vol C Tables 4.2.6.8 and 6.1.1.4'

loop_
_geom_angle_atom_site_label_1
_geom_angle_atom_site_label_2
_geom_angle_atom_site_label_3
_geom_angle
_geom_angle_publ_flag
N21 Zn N11 86.49(5) y
N21 Zn S1 93.39(4) y
N11 Zn S1 100.19(4) y
Cl1 Zn S1 118.76(2) y
N21 Zn Cl1 128.32(4) y
N11 Zn Cl1 121.78(4) y
C2 S1 Zn 96.71(6) ?
C14 N12 N11 111.49(12) ?
C14 N12 C3 131.18(13) ?
N11 N12 C3 117.31(12) ?
C22 N21 N22 106.31(13) ?
C22 N21 Zn 137.95(11) ?
N22 N21 Zn 109.83(9) ?
N12 C14 C13 105.47(13) ?
N12 C14 C15 127.54(14) ?
C13 C14 C15 126.77(14) ?
C24 N22 N21 110.91(12) ?
C24 N22 C3 130.14(13) ?
N21 N22 C3 118.43(12) ?
C3 C2 S2 115.92(11) ?
C3 C2 S1 117.79(11) ?
S2 C2 S1 126.24(10) ?
N11 C12 C13 109.86(14) ?
N11 C12 C11 122.35(14) ?
C13 C12 C11 127.62(14) ?
C24 C23 C22 107.43(14) ?
C24 C23 H23 126.3 ?
C22 C23 H23 126.3 ?
C22 C21 C21B 110.38(13) ?
C22 C21 C21C 108.95(14) ?
C21B C21 C21C 108.86(14) ?
C22 C21 C21A 109.16(13) ?
C21B C21 C21A 109.78(15) ?
C21C C21 C21A 109.69(14) ?
C12 N11 N12 105.50(12) ?
C12 N11 Zn 130.08(11) ?
N12 N11 Zn 103.25(9) ?
N21 C22 C23 109.54(14) ?
N21 C22 C21 121.76(14) ?
C23 C22 C21 128.70(14) ?
C15 C15B H15A 109.5 ?
C15 C15B H15B 109.5 ?
H15A C15B H15B 109.5 ?
C15 C15B H15C 109.5 ?
H15A C15B H15C 109.5 ?
H15B C15B H15C 109.5 ?
C14 C13 C12 107.53(14) ?
C14 C13 H13 126.2 ?
C12 C13 H13 126.2 ?
C14 C15 C15B 114.06(13) ?
C14 C15 C15A 107.87(13) ?
C15B C15 C15A 108.29(15) ?
C14 C15 C15C 109.12(13) ?
C15B C15 C15C 109.60(14) ?
C15A C15 C15C 107.70(14) ?
C11A C11 C12 110.99(14) ?
C11A C11 C11C 110.56(19) ?
C12 C11 C11C 107.44(15) ?
C11A C11 C11B 109.36(17) ?
C12 C11 C11B 109.89(15) ?
C11C C11 C11B 108.6(2) ?
C21 C21B H21A 109.5 ?
C21 C21B H21B 109.5 ?
H21A C21B H21B 109.5 ?
C21 C21B H21C 109.5 ?
H21A C21B H21C 109.5 ?
H21B C21B H21C 109.5 ?
N22 C24 C23 105.80(14) ?
N22 C24 C25 125.89(14) ?
C23 C24 C25 128.30(14) ?
C24 C25 C25B 110.83(14) ?
C24 C25 C25A 110.77(13) ?
C25B C25 C25A 111.53(15) ?
C24 C25 C25C 108.30(14) ?
C25B C25 C25C 108.19(14) ?
C25A C25 C25C 107.07(14) ?
C15 C15C H15D 109.5 ?
C15 C15C H15E 109.5 ?
H15D C15C H15E 109.5 ?
C15 C15C H15F 109.5 ?
H15D C15C H15F 109.5 ?
H15E C15C H15F 109.5 ?
C25 C25A H25A 109.5 ?
C25 C25A H25B 109.5 ?
H25A C25A H25B 109.5 ?
C25 C25A H25C 109.5 ?
H25A C25A H25C 109.5 ?
H25B C25A H25C 109.5 ?
N22 C3 N12 110.81(12) ?
N22 C3 C2 111.26(13) ?
N12 C3 C2 112.34(12) ?
N22 C3 H3 107.4 ?
N12 C3 H3 107.4 ?
C2 C3 H3 107.4 ?
C15 C15A H15G 109.5 ?
C15 C15A H15H 109.5 ?
H15G C15A H15H 109.5 ?
C15 C15A H15I 109.5 ?
H15G C15A H15I 109.5 ?
H15H C15A H15I 109.5 ?
C25 C25B H25D 109.5 ?
C25 C25B H25E 109.5 ?
H25D C25B H25E 109.5 ?
C25 C25B H25F 109.5 ?
H25D C25B H25F 109.5 ?
H25E C25B H25F 109.5 ?
C25 C25C H25G 109.5 ?
C25 C25C H25H 109.5 ?
H25G C25C H25H 109.5 ?
C25 C25C H25I 109.5 ?
H25G C25C H25I 109.5 ?
H25H C25C H25I 109.5 ?
C21 C21A H21D 109.5 ?
C21 C21A H21E 109.5 ?
H21D C21A H21E 109.5 ?
C21 C21A H21F 109.5 ?
H21D C21A H21F 109.5 ?
H21E C21A H21F 109.5 ?
C21 C21C H21G 109.5 ?
C21 C21C H21H 109.5 ?
H21G C21C H21H 109.5 ?
C21 C21C H21I 109.5 ?
H21G C21C H21I 109.5 ?
H21H C21C H21I 109.5 ?
C11 C11A H11A 109.5 ?
C11 C11A H11B 109.5 ?
H11A C11A H11B 109.5 ?
C11 C11A H11C 109.5 ?
H11A C11A H11C 109.5 ?
H11B C11A H11C 109.5 ?
C11 C11B H11D 109.5 ?
C11 C11B H11E 109.5 ?
H11D C11B H11E 109.5 ?
C11 C11B H11F 109.5 ?
H11D C11B H11F 109.5 ?
H11E C11B H11F 109.5 ?
C11 C11C H11G 109.5 ?
C11 C11C H11H 109.5 ?
H11G C11C H11H 109.5 ?
C11 C11C H11I 109.5 ?
H11G C11C H11I 109.5 ?
H11H C11C H11I 109.5 ?

loop_
_geom_bond_atom_site_label_1
_geom_bond_atom_site_label_2
_geom_bond_distance
_geom_bond_publ_flag
Zn N21 2.0490(13) y
Zn N11 2.1338(13) y
Zn Cl1 2.1832(5) y
Zn S1 2.3335(5) y
S1 C2 1.7073(17) ?
S2 C2 1.6480(16) ?
N12 C14 1.3686(19) ?
N12 N11 1.3766(17) ?
N12 C3 1.4768(19) ?
N21 C22 1.334(2) ?
N21 N22 1.3784(18) ?
C14 C13 1.380(2) ?
C14 C15 1.525(2) ?
N22 C24 1.373(2) ?
N22 C3 1.460(2) ?
C2 C3 1.548(2) ?
C12 N11 1.344(2) ?
C12 C13 1.396(2) ?
C12 C11 1.518(2) ?
C23 C24 1.375(2) ?
C23 C22 1.407(2) ?
C23 H23 0.95 ?
C21 C22 1.518(2) ?
C21 C21B 1.534(2) ?
C21 C21C 1.537(2) ?
C21 C21A 1.542(2) ?
C15B C15 1.534(2) ?
C15B H15A 0.98 ?
C15B H15B 0.98 ?
C15B H15C 0.98 ?
C13 H13 0.95 ?
C15 C15A 1.537(2) ?
C15 C15C 1.542(2) ?
C11 C11A 1.515(3) ?
C11 C11C 1.525(3) ?
C11 C11B 1.526(3) ?
C21B H21A 0.98 ?
C21B H21B 0.98 ?
C21B H21C 0.98 ?
C24 C25 1.519(2) ?
C25 C25B 1.540(2) ?
C25 C25A 1.542(2) ?
C25 C25C 1.543(2) ?
C15C H15D 0.98 ?
C15C H15E 0.98 ?
C15C H15F 0.98 ?
C25A H25A 0.98 ?
C25A H25B 0.98 ?
C25A H25C 0.98 ?
C3 H3 1 ?
C15A H15G 0.98 ?
C15A H15H 0.98 ?
C15A H15I 0.98 ?
C25B H25D 0.98 ?
C25B H25E 0.98 ?
C25B H25F 0.98 ?
C25C H25G 0.98 ?
C25C H25H 0.98 ?
C25C H25I 0.98 ?
C21A H21D 0.98 ?
C21A H21E 0.98 ?
C21A H21F 0.98 ?
C21C H21G 0.98 ?
C21C H21H 0.98 ?
C21C H21I 0.98 ?
C11A H11A 0.98 ?
C11A H11B 0.98 ?
C11A H11C 0.98 ?
C11B H11D 0.98 ?
C11B H11E 0.98 ?
C11B H11F 0.98 ?
C11C H11G 0.98 ?
C11C H11H 0.98 ?
C11C H11I 0.98 ?
